data_2022682
loop_
_publ_author_name
'An, Yan-Yan'
'Su, Li-Jun'
'Zhao, Xin'
'Yan, Juan-Zhi'

_publ_section_title
;
 Cd^II^-based compound as a multi-responsive fluorescent probe for sensing
 Fe^III^ cations and Cr^VI^ oxyanions
;
_journal_coeditor_code EF3033
_journal_issue 11
_journal_name_full 'Acta Crystallographica Section C'
_journal_page_first
;
;
_journal_paper_doi 10.1107/S2053229622009445
_journal_volume 78
_journal_year 2022
_chemical_formula_iupac '[Cd (C16 H10 O7) (C12 H10 N4)]'
_chemical_formula_moiety 'C28 H20 Cd N4 O7'
_chemical_formula_sum 'C28 H20 Cd N4 O7'
_chemical_formula_weight 636.88
_chemical_name_systematic
Poly[[\m~2~-1,4-bis(1<i>H</i>-imidazol-1-yl)benzene]{\m~2~-5-[(3-carboxyphenoxy)methyl]isophthalato}cadmium(II)]
_space_group_crystal_system monoclinic
_space_group_IT_number 14
_space_group_name_Hall '-P 2yn'
_space_group_name_H-M_alt 'P 1 21/n 1'
_atom_sites_solution_hydrogens geom
_audit_creation_method SHELXL-2018/3
_cell_angle_alpha 90
_cell_angle_beta 103.0668(12)
_cell_angle_gamma 90
_cell_formula_units_Z 4
_cell_length_a 10.1105(6)
_cell_length_b 12.0603(6)
_cell_length_c 21.2013(12)
_cell_measurement_reflns_used 9023
_cell_measurement_temperature 298(2)
_cell_measurement_theta_max 28.28
_cell_measurement_theta_min 2.96
_cell_volume 2518.3(2)
_computing_cell_refinement
;
SAINT (Bruker, 2012)
;
_computing_data_collection
;
APEX2 (Bruker, 2012)
;
_computing_data_reduction
;
SAINT (Bruker, 2012)
;
_computing_publication_material
;
SHELXL2018 (Sheldrick, 2015b)
;
_computing_structure_refinement
;
SHELXL2018 (Sheldrick, 2015b)
;
_computing_structure_solution
;
SHELXT2014 (Sheldrick, 2015a)
;
_diffrn_ambient_temperature 298(2)
_diffrn_measured_fraction_theta_full 0.989
_diffrn_measured_fraction_theta_max 0.991
_diffrn_measurement_device_type 'Bruker APEXII CCD'
_diffrn_measurement_method '\f and \w scans'
_diffrn_radiation_type MoK\a
_diffrn_radiation_wavelength 0.71073
_diffrn_reflns_av_R_equivalents 0.0212
_diffrn_reflns_av_unetI/netI 0.0189
_diffrn_reflns_limit_h_max 13
_diffrn_reflns_limit_h_min -13
_diffrn_reflns_limit_k_max 16
_diffrn_reflns_limit_k_min -15
_diffrn_reflns_limit_l_max 28
_diffrn_reflns_limit_l_min -28
_diffrn_reflns_number 23463
_diffrn_reflns_theta_full 25.242
_diffrn_reflns_theta_max 28.285
_diffrn_reflns_theta_min 3.004
_exptl_absorpt_coefficient_mu 0.925
_exptl_absorpt_correction_T_max 0.7457
_exptl_absorpt_correction_T_min 0.6609
_exptl_absorpt_correction_type multi-scan
_exptl_absorpt_process_details
;
(<i>SADABS</i>; Bruker, 2001)
;
_exptl_crystal_colour colourless
_exptl_crystal_density_diffrn 1.680
_exptl_crystal_description Block
_exptl_crystal_F_000 1280
_exptl_crystal_size_max 0.250
_exptl_crystal_size_mid 0.200
_exptl_crystal_size_min 0.200
_refine_diff_density_max 0.459
_refine_diff_density_min -0.373
_refine_ls_extinction_coef 0.0114(5)
_refine_ls_extinction_expression Fc^*^=kFc[1+0.001xFc^2^\l^3^/sin(2\q)]^-1/4^
_refine_ls_extinction_method
;
SHELXL2018 (Sheldrick, 2015b)
;
_refine_ls_goodness_of_fit_ref 1.083
_refine_ls_hydrogen_treatment constr
_refine_ls_matrix_type full
_refine_ls_number_parameters 363
_refine_ls_number_reflns 6188
_refine_ls_number_restraints 0
_refine_ls_restrained_S_all 1.083
_refine_ls_R_factor_all 0.0263
_refine_ls_R_factor_gt 0.0237
_refine_ls_shift/su_max 0.001
_refine_ls_shift/su_mean 0.000
_refine_ls_structure_factor_coef Fsqd
_refine_ls_weighting_details 'w=1/[\s^2^(Fo^2^)+(0.0239P)^2^+2.0994P] where P=(Fo^2^+2Fc^2^)/3'
_refine_ls_weighting_scheme calc
_refine_ls_wR_factor_gt 0.0601
_refine_ls_wR_factor_ref 0.0614
_reflns_number_gt 5751
_reflns_number_total 6188
_reflns_threshold_expression 'I > 2\s(I)'
_cod_data_source_file ef3033sup1.cif
_cod_data_source_block I
_cod_original_sg_symbol_H-M 'P 21/n'
_cod_database_code 2022682
_shelx_space_group_comment
;
The symmetry employed for this shelxl refinement is uniquely defined
by the following loop, which should always be used as a source of
symmetry information in preference to the above space-group names.
They are only intended as comments.
;
_shelx_estimated_absorpt_t_min 0.802
_shelx_estimated_absorpt_t_max 0.837

loop_
_space_group_symop_operation_xyz
'x, y, z'
'-x+1/2, y+1/2, -z+1/2'
'-x, -y, -z'
'x-1/2, -y-1/2, z-1/2'

loop_
_atom_site_type_symbol
_atom_site_label
_atom_site_fract_x
_atom_site_fract_y
_atom_site_fract_z
_atom_site_U_iso_or_equiv
_atom_site_adp_type
_atom_site_calc_flag
_atom_site_occupancy
_atom_site_disorder_assembly
_atom_site_disorder_group
Cd Cd1 0.22022(2) 0.38276(2) 0.23617(2) 0.02121(6) Uani d 1 . .
N N1 0.24027(15) 0.44834(13) 0.33613(7) 0.0261(3) Uani d 1 . .
N N2 0.31339(16) 0.55128(13) 0.42279(7) 0.0271(3) Uani d 1 . .
N N3 0.6367(2) 0.86303(16) 0.58522(9) 0.0407(4) Uani d 1 . .
N N4 0.71218(19) 0.98365(16) 0.66246(9) 0.0396(4) Uani d 1 . .
O O1 0.47355(15) 0.37864(13) 0.25505(9) 0.0439(4) Uani d 1 . .
O O2 0.34446(15) 0.25102(14) 0.19874(10) 0.0514(5) Uani d 1 . .
O O3 0.05765(13) 0.25058(12) 0.21928(8) 0.0348(3) Uani d 1 . .
O O4 -0.04586(13) 0.41081(11) 0.21878(7) 0.0312(3) Uani d 1 . .
O O5 0.62576(14) -0.05304(10) 0.08521(6) 0.0277(3) Uani d 1 . .
O O6 0.7315(3) -0.54307(14) 0.07708(9) 0.0672(6) Uani d 1 . .
O O7 0.78970(17) -0.43324(12) 0.16245(7) 0.0402(4) Uani d 1 . .
H H7 0.832251 -0.488287 0.178216 0.060 Uiso calc 1 . .
C C1 0.45852(17) 0.29353(15) 0.22111(9) 0.0253(4) Uani d 1 . .
C C2 0.58088(16) 0.23891(14) 0.20496(8) 0.0207(3) Uani d 1 . .
C C3 0.57477(17) 0.12970(14) 0.18392(8) 0.0231(3) Uani d 1 . .
H H3 0.493198 0.091071 0.177501 0.028 Uiso calc 1 . .
C C4 0.68993(17) 0.07742(14) 0.17232(8) 0.0216(3) Uani d 1 . .
C C5 0.81139(17) 0.13589(15) 0.18281(9) 0.0246(3) Uani d 1 . .
H H5 0.889475 0.100569 0.176930 0.030 Uiso calc 1 . .
C C6 0.81796(16) 0.24649(15) 0.20199(8) 0.0219(3) Uani d 1 . .
C C7 0.70149(16) 0.29803(14) 0.21243(8) 0.0209(3) Uani d 1 . .
H H7A 0.704414 0.372305 0.224447 0.025 Uiso calc 1 . .
C C8 -0.04921(17) 0.30707(15) 0.21368(8) 0.0227(3) Uani d 1 . .
C C9 0.68673(18) -0.04234(14) 0.15311(8) 0.0241(3) Uani d 1 . .
H H9A 0.778391 -0.071717 0.162082 0.029 Uiso calc 1 . .
H H9B 0.634812 -0.084499 0.178121 0.029 Uiso calc 1 . .
C C10 0.61151(18) -0.15980(15) 0.06217(9) 0.0237(3) Uani d 1 . .
C C11 0.66990(18) -0.25148(15) 0.09716(9) 0.0250(3) Uani d 1 . .
H H11 0.716571 -0.243958 0.140087 0.030 Uiso calc 1 . .
C C12 0.6578(2) -0.35499(16) 0.06723(9) 0.0296(4) Uani d 1 . .
C C13 0.5846(3) -0.36701(18) 0.00406(11) 0.0449(6) Uani d 1 . .
H H13 0.577335 -0.436160 -0.015842 0.054 Uiso calc 1 . .
C C14 0.5224(3) -0.27539(19) -0.02934(10) 0.0462(6) Uani d 1 . .
H H14 0.470604 -0.283855 -0.071289 0.055 Uiso calc 1 . .
C C15 0.5362(2) -0.17182(17) -0.00117(9) 0.0328(4) Uani d 1 . .
H H15 0.495691 -0.110440 -0.024249 0.039 Uiso calc 1 . .
C C16 0.7283(2) -0.45376(16) 0.10194(10) 0.0338(4) Uani d 1 . .
C C17 0.31535(19) 0.53468(16) 0.35980(9) 0.0271(4) Uani d 1 . .
H H17 0.363176 0.578285 0.336400 0.033 Uiso calc 1 . .
C C18 0.18628(19) 0.40822(17) 0.38586(10) 0.0297(4) Uani d 1 . .
H H18 0.128264 0.347660 0.382955 0.036 Uiso calc 1 . .
C C19 0.2308(2) 0.47055(17) 0.43944(10) 0.0323(4) Uani d 1 . .
H H19 0.209816 0.460923 0.479606 0.039 Uiso calc 1 . .
C C20 0.3902(2) 0.63287(16) 0.46446(9) 0.0302(4) Uani d 1 . .
C C21 0.4144(2) 0.62113(16) 0.53108(9) 0.0294(4) Uani d 1 . .
H H21 0.377766 0.561282 0.548953 0.035 Uiso calc 1 . .
C C22 0.4932(2) 0.69857(18) 0.57113(9) 0.0314(4) Uani d 1 . .
H H22 0.508012 0.691674 0.615872 0.038 Uiso calc 1 . .
C C23 0.4437(4) 0.7223(2) 0.43794(12) 0.0609(8) Uani d 1 . .
H H23 0.425369 0.731428 0.393250 0.073 Uiso calc 1 . .
C C24 0.5246(4) 0.7981(2) 0.47793(13) 0.0657(9) Uani d 1 . .
H H24 0.562256 0.857517 0.460181 0.079 Uiso calc 1 . .
C C25 0.5493(2) 0.78549(19) 0.54446(10) 0.0374(5) Uani d 1 . .
C C26 0.7625(4) 0.8966(3) 0.57827(17) 0.0776(12) Uani d 1 . .
H H26 0.807336 0.873294 0.546852 0.093 Uiso calc 1 . .
C C27 0.8079(3) 0.9703(3) 0.62623(16) 0.0737(11) Uani d 1 . .
H H27 0.891196 1.006468 0.633625 0.088 Uiso calc 1 . .
C C28 0.6128(2) 0.91638(19) 0.63701(11) 0.0381(5) Uani d 1 . .
H H28 0.535083 0.906755 0.652919 0.046 Uiso calc 1 . .

loop_
_atom_site_aniso_label
_atom_site_aniso_U_11
_atom_site_aniso_U_22
_atom_site_aniso_U_33
_atom_site_aniso_U_12
_atom_site_aniso_U_13
_atom_site_aniso_U_23
Cd1 0.01754(7) 0.02276(8) 0.02298(8) 0.00044(4) 0.00386(5) -0.00162(4)
N1 0.0214(7) 0.0300(8) 0.0264(7) -0.0007(6) 0.0045(6) -0.0033(6)
N2 0.0281(8) 0.0289(8) 0.0243(7) -0.0028(6) 0.0063(6) -0.0041(6)
N3 0.0446(10) 0.0420(11) 0.0384(10) -0.0147(8) 0.0154(8) -0.0167(8)
N4 0.0364(9) 0.0446(11) 0.0415(10) -0.0116(8) 0.0164(8) -0.0173(8)
O1 0.0272(7) 0.0489(10) 0.0557(10) 0.0069(6) 0.0093(7) -0.0232(8)
O2 0.0199(7) 0.0449(9) 0.0920(14) -0.0031(6) 0.0182(8) -0.0236(9)
O3 0.0178(6) 0.0311(7) 0.0562(9) -0.0002(5) 0.0102(6) -0.0068(6)
O4 0.0227(6) 0.0250(6) 0.0432(8) -0.0031(5) 0.0016(6) -0.0012(6)
O5 0.0372(7) 0.0190(6) 0.0246(6) 0.0041(5) 0.0022(5) 0.0010(5)
O6 0.1114(18) 0.0282(8) 0.0496(11) 0.0203(10) -0.0081(11) -0.0085(8)
O7 0.0523(9) 0.0260(7) 0.0359(8) 0.0115(7) -0.0036(7) 0.0004(6)
C1 0.0192(8) 0.0284(9) 0.0303(9) 0.0055(6) 0.0095(7) 0.0033(7)
C2 0.0161(7) 0.0249(8) 0.0211(7) 0.0030(6) 0.0041(6) 0.0014(6)
C3 0.0179(7) 0.0242(8) 0.0265(8) -0.0019(6) 0.0036(6) 0.0010(6)
C4 0.0205(8) 0.0196(8) 0.0244(8) 0.0000(6) 0.0041(6) -0.0008(6)
C5 0.0185(7) 0.0245(9) 0.0313(9) 0.0016(6) 0.0068(6) -0.0034(7)
C6 0.0159(7) 0.0252(8) 0.0249(8) -0.0014(6) 0.0047(6) -0.0021(6)
C7 0.0186(7) 0.0215(8) 0.0218(8) 0.0009(6) 0.0030(6) -0.0027(6)
C8 0.0173(7) 0.0284(9) 0.0225(8) -0.0025(6) 0.0047(6) -0.0034(6)
C9 0.0260(8) 0.0201(8) 0.0246(8) 0.0017(6) 0.0025(6) -0.0003(6)
C10 0.0256(8) 0.0200(8) 0.0262(8) 0.0009(6) 0.0073(7) -0.0010(6)
C11 0.0273(8) 0.0225(8) 0.0238(8) 0.0016(7) 0.0032(7) -0.0006(7)
C12 0.0369(10) 0.0217(8) 0.0291(9) 0.0020(7) 0.0053(8) -0.0001(7)
C13 0.0712(16) 0.0265(10) 0.0313(11) 0.0017(10) -0.0003(10) -0.0071(8)
C14 0.0701(16) 0.0362(12) 0.0240(10) 0.0006(11) -0.0068(10) -0.0022(8)
C15 0.0421(11) 0.0281(10) 0.0252(9) 0.0038(8) 0.0009(8) 0.0044(7)
C16 0.0411(11) 0.0230(9) 0.0359(10) 0.0031(8) 0.0056(8) 0.0001(8)
C17 0.0256(8) 0.0317(9) 0.0242(8) -0.0028(7) 0.0062(7) -0.0025(7)
C18 0.0257(9) 0.0317(10) 0.0331(10) -0.0041(7) 0.0095(7) -0.0031(8)
C19 0.0328(10) 0.0364(10) 0.0307(10) -0.0056(8) 0.0133(8) -0.0030(8)
C20 0.0348(10) 0.0288(10) 0.0264(9) -0.0034(8) 0.0054(7) -0.0058(7)
C21 0.0282(9) 0.0343(10) 0.0267(9) -0.0039(7) 0.0082(7) -0.0023(7)
C22 0.0291(9) 0.0397(11) 0.0258(9) -0.0013(8) 0.0068(7) -0.0071(8)
C23 0.106(2) 0.0486(15) 0.0250(11) -0.0341(15) 0.0089(12) -0.0025(10)
C24 0.112(3) 0.0466(15) 0.0383(13) -0.0427(16) 0.0152(14) -0.0042(11)
C25 0.0429(12) 0.0355(11) 0.0340(11) -0.0092(9) 0.0094(9) -0.0120(8)
C26 0.077(2) 0.095(2) 0.078(2) -0.0506(18) 0.0556(18) -0.0562(19)
C27 0.0673(18) 0.091(2) 0.079(2) -0.0479(17) 0.0489(17) -0.0527(18)
C28 0.0328(10) 0.0425(12) 0.0402(11) -0.0061(9) 0.0111(9) -0.0151(9)

loop_
_atom_type_symbol
_atom_type_description
_atom_type_scat_dispersion_real
_atom_type_scat_dispersion_imag
_atom_type_scat_source
C C 0.0033 0.0016 'International Tables Vol C Tables 4.2.6.8 and 6.1.1.4'
H H 0.0000 0.0000 'International Tables Vol C Tables 4.2.6.8 and 6.1.1.4'
N N 0.0061 0.0033 'International Tables Vol C Tables 4.2.6.8 and 6.1.1.4'
O O 0.0106 0.0060 'International Tables Vol C Tables 4.2.6.8 and 6.1.1.4'
Cd Cd -0.8075 1.2024 'International Tables Vol C Tables 4.2.6.8 and 6.1.1.4'

loop_
_geom_angle_atom_site_label_1
_geom_angle_atom_site_label_2
_geom_angle_atom_site_label_3
_geom_angle_site_symmetry_1
_geom_angle_site_symmetry_3
_geom_angle
_geom_angle_publ_flag
N1 Cd1 N4 . 4_575 112.99(7) yes
N1 Cd1 O3 . . 107.92(6) yes
N4 Cd1 O3 4_575 . 119.21(7) yes
N1 Cd1 O2 . . 129.84(7) yes
N4 Cd1 O2 4_575 . 101.26(7) yes
O3 Cd1 O2 . . 83.76(5) yes
N1 Cd1 O1 . . 89.15(5) yes
N4 Cd1 O1 4_575 . 90.02(6) yes
O3 Cd1 O1 . . 133.88(5) yes
O2 Cd1 O1 . . 54.29(5) yes
N1 Cd1 O4 . . 87.61(5) yes
N4 Cd1 O4 4_575 . 86.30(6) yes
O3 Cd1 O4 . . 52.37(4) yes
O2 Cd1 O4 . . 131.50(5) yes
O1 Cd1 O4 . . 173.71(5) yes
C17 N1 C18 . . 106.21(16) ?
C17 N1 Cd1 . . 124.25(13) ?
C18 N1 Cd1 . . 129.47(13) ?
C17 N2 C19 . . 107.02(16) ?
C17 N2 C20 . . 125.75(16) ?
C19 N2 C20 . . 127.11(16) ?
C28 N3 C26 . . 106.79(19) ?
C28 N3 C25 . . 127.28(19) ?
C26 N3 C25 . . 125.93(19) ?
C28 N4 C27 . . 105.59(19) ?
C28 N4 Cd1 . 4_676 129.70(15) ?
C27 N4 Cd1 . 4_676 123.84(16) ?
C1 O1 Cd1 . . 86.39(11) ?
C1 O2 Cd1 . . 96.64(12) ?
C8 O3 Cd1 . . 102.18(11) ?
C8 O4 Cd1 . . 83.78(10) ?
C10 O5 C9 . . 115.28(13) ?
C16 O7 H7 . . 109.5 ?
O1 C1 O2 . . 122.59(17) ?
O1 C1 C2 . . 119.54(16) ?
O2 C1 C2 . . 117.86(17) ?
C3 C2 C7 . . 119.84(15) ?
C3 C2 C1 . . 120.57(15) ?
C7 C2 C1 . . 119.58(15) ?
C2 C3 C4 . . 120.52(15) ?
C2 C3 H3 . . 119.7 ?
C4 C3 H3 . . 119.7 ?
C5 C4 C3 . . 119.04(16) ?
C5 C4 C9 . . 119.76(15) ?
C3 C4 C9 . . 121.07(15) ?
C6 C5 C4 . . 121.01(16) ?
C6 C5 H5 . . 119.5 ?
C4 C5 H5 . . 119.5 ?
C5 C6 C7 . . 119.21(15) ?
C5 C6 C8 . 1_655 119.81(15) ?
C7 C6 C8 . 1_655 120.94(15) ?
C2 C7 C6 . . 120.29(16) ?
C2 C7 H7A . . 119.9 ?
C6 C7 H7A . . 119.9 ?
O4 C8 O3 . . 121.66(16) ?
O4 C8 C6 . 1_455 120.36(15) ?
O3 C8 C6 . 1_455 117.96(16) ?
O5 C9 C4 . . 109.66(14) ?
O5 C9 H9A . . 109.7 ?
C4 C9 H9A . . 109.7 ?
O5 C9 H9B . . 109.7 ?
C4 C9 H9B . . 109.7 ?
H9A C9 H9B . . 108.2 ?
O5 C10 C11 . . 124.03(16) ?
O5 C10 C15 . . 115.53(16) ?
C11 C10 C15 . . 120.41(17) ?
C12 C11 C10 . . 119.20(17) ?
C12 C11 H11 . . 120.4 ?
C10 C11 H11 . . 120.4 ?
C13 C12 C11 . . 120.50(18) ?
C13 C12 C16 . . 118.98(18) ?
C11 C12 C16 . . 120.47(17) ?
C12 C13 C14 . . 119.55(19) ?
C12 C13 H13 . . 120.2 ?
C14 C13 H13 . . 120.2 ?
C15 C14 C13 . . 120.78(19) ?
C15 C14 H14 . . 119.6 ?
C13 C14 H14 . . 119.6 ?
C14 C15 C10 . . 119.47(18) ?
C14 C15 H15 . . 120.3 ?
C10 C15 H15 . . 120.3 ?
O6 C16 O7 . . 122.8(2) ?
O6 C16 C12 . . 123.7(2) ?
O7 C16 C12 . . 113.43(17) ?
N1 C17 N2 . . 110.86(16) ?
N1 C17 H17 . . 124.6 ?
N2 C17 H17 . . 124.6 ?
C19 C18 N1 . . 109.47(17) ?
C19 C18 H18 . . 125.3 ?
N1 C18 H18 . . 125.3 ?
C18 C19 N2 . . 106.44(17) ?
C18 C19 H19 . . 126.8 ?
N2 C19 H19 . . 126.8 ?
C23 C20 C21 . . 119.96(19) ?
C23 C20 N2 . . 119.60(18) ?
C21 C20 N2 . . 120.41(18) ?
C22 C21 C20 . . 120.01(18) ?
C22 C21 H21 . . 120.0 ?
C20 C21 H21 . . 120.0 ?
C25 C22 C21 . . 119.72(18) ?
C25 C22 H22 . . 120.1 ?
C21 C22 H22 . . 120.1 ?
C20 C23 C24 . . 119.9(2) ?
C20 C23 H23 . . 120.0 ?
C24 C23 H23 . . 120.0 ?
C23 C24 C25 . . 119.9(2) ?
C23 C24 H24 . . 120.1 ?
C25 C24 H24 . . 120.1 ?
C22 C25 C24 . . 120.5(2) ?
C22 C25 N3 . . 120.35(19) ?
C24 C25 N3 . . 119.1(2) ?
C27 C26 N3 . . 106.2(2) ?
C27 C26 H26 . . 126.9 ?
N3 C26 H26 . . 126.9 ?
C26 C27 N4 . . 109.6(2) ?
C26 C27 H27 . . 125.2 ?
N4 C27 H27 . . 125.2 ?
N4 C28 N3 . . 111.80(19) ?
N4 C28 H28 . . 124.1 ?
N3 C28 H28 . . 124.1 ?

loop_
_geom_bond_atom_site_label_1
_geom_bond_atom_site_label_2
_geom_bond_site_symmetry_2
_geom_bond_distance
_geom_bond_publ_flag
Cd1 N1 . 2.2280(15) yes
Cd1 N4 4_575 2.2332(17) yes
Cd1 O3 . 2.2595(14) yes
Cd1 O2 . 2.2765(15) yes
Cd1 O1 . 2.5019(15) yes
Cd1 O4 . 2.6532(13) yes
N1 C17 . 1.319(2) ?
N1 C18 . 1.380(2) ?
N2 C17 . 1.355(2) ?
N2 C19 . 1.380(2) ?
N2 C20 . 1.429(2) ?
N3 C28 . 1.341(3) ?
N3 C26 . 1.374(3) ?
N3 C25 . 1.434(3) ?
N4 C28 . 1.309(3) ?
N4 C27 . 1.374(3) ?
O1 C1 . 1.243(2) ?
O2 C1 . 1.253(2) ?
O3 C8 . 1.260(2) ?
O4 C8 . 1.256(2) ?
O5 C10 . 1.373(2) ?
O5 C9 . 1.438(2) ?
O6 C16 . 1.203(3) ?
O7 C16 . 1.316(3) ?
O7 H7 . 0.8200 ?
C1 C2 . 1.508(2) ?
C2 C3 . 1.388(2) ?
C2 C7 . 1.390(2) ?
C3 C4 . 1.394(2) ?
C3 H3 . 0.9300 ?
C4 C5 . 1.390(2) ?
C4 C9 . 1.499(2) ?
C5 C6 . 1.392(2) ?
C5 H5 . 0.9300 ?
C6 C7 . 1.393(2) ?
C6 C8 1_655 1.500(2) ?
C7 H7A . 0.9300 ?
C9 H9A . 0.9700 ?
C9 H9B . 0.9700 ?
C10 C11 . 1.387(2) ?
C10 C15 . 1.393(3) ?
C11 C12 . 1.393(3) ?
C11 H11 . 0.9300 ?
C12 C13 . 1.384(3) ?
C12 C16 . 1.494(3) ?
C13 C14 . 1.384(3) ?
C13 H13 . 0.9300 ?
C14 C15 . 1.378(3) ?
C14 H14 . 0.9300 ?
C15 H15 . 0.9300 ?
C17 H17 . 0.9300 ?
C18 C19 . 1.352(3) ?
C18 H18 . 0.9300 ?
C19 H19 . 0.9300 ?
C20 C23 . 1.382(3) ?
C20 C21 . 1.385(3) ?
C21 C22 . 1.386(3) ?
C21 H21 . 0.9300 ?
C22 C25 . 1.373(3) ?
C22 H22 . 0.9300 ?
C23 C24 . 1.382(3) ?
C23 H23 . 0.9300 ?
C24 C25 . 1.384(3) ?
C24 H24 . 0.9300 ?
C26 C27 . 1.350(4) ?
C26 H26 . 0.9300 ?
C27 H27 . 0.9300 ?
C28 H28 . 0.9300 ?

loop_
_geom_hbond_atom_site_label_D
_geom_hbond_atom_site_label_H
_geom_hbond_atom_site_label_A
_geom_hbond_site_symmetry_A
_geom_hbond_distance_DH
_geom_hbond_distance_HA
_geom_hbond_distance_DA
_geom_hbond_angle_DHA
_geom_hbond_publ_flag
O7 H7 O4 1_645 0.82 1.81 2.613(2) 168.1 yes
C9 H9B O4 2_545 0.97 2.55 3.387(2) 145.2 yes
C15 H15 O5 3_655 0.93 2.52 3.449(2) 177.0 yes
C17 H17 O3 2 0.93 2.60 3.495(2) 160.6 yes
C23 H23 O3 2 0.93 2.44 3.348(3) 164.8 yes
C28 H28 O7 4_566 0.93 2.55 3.435(3) 158.2 yes

loop_
_geom_torsion_atom_site_label_1
_geom_torsion_atom_site_label_2
_geom_torsion_atom_site_label_3
_geom_torsion_atom_site_label_4
_geom_torsion_site_symmetry_1
_geom_torsion_site_symmetry_2
_geom_torsion_site_symmetry_3
_geom_torsion_site_symmetry_4
_geom_torsion
_geom_torsion_publ_flag
Cd1 O1 C1 O2 . . . . -3.0(2) ?
Cd1 O1 C1 C2 . . . . 176.13(15) ?
Cd1 O2 C1 O1 . . . . 3.3(2) ?
Cd1 O2 C1 C2 . . . . -175.83(13) ?
O1 C1 C2 C3 . . . . 161.41(18) ?
O2 C1 C2 C3 . . . . -19.4(3) ?
O1 C1 C2 C7 . . . . -17.4(3) ?
O2 C1 C2 C7 . . . . 161.84(18) ?
C7 C2 C3 C4 . . . . 2.2(3) ?
C1 C2 C3 C4 . . . . -176.54(16) ?
C2 C3 C4 C5 . . . . 0.7(3) ?
C2 C3 C4 C9 . . . . 176.60(16) ?
C3 C4 C5 C6 . . . . -2.7(3) ?
C9 C4 C5 C6 . . . . -178.65(16) ?
C4 C5 C6 C7 . . . . 1.7(3) ?
C4 C5 C6 C8 . . . 1_655 179.31(16) ?
C3 C2 C7 C6 . . . . -3.2(3) ?
C1 C2 C7 C6 . . . . 175.58(16) ?
C5 C6 C7 C2 . . . . 1.2(3) ?
C8 C6 C7 C2 1_655 . . . -176.32(15) ?
Cd1 O4 C8 O3 . . . . 0.83(17) ?
Cd1 O4 C8 C6 . . . 1_455 179.54(15) ?
Cd1 O3 C8 O4 . . . . -1.0(2) ?
Cd1 O3 C8 C6 . . . 1_455 -179.73(12) ?
C10 O5 C9 C4 . . . . -177.29(14) ?
C5 C4 C9 O5 . . . . -104.31(19) ?
C3 C4 C9 O5 . . . . 79.8(2) ?
C9 O5 C10 C11 . . . . -10.4(2) ?
C9 O5 C10 C15 . . . . 171.63(16) ?
O5 C10 C11 C12 . . . . -174.93(17) ?
C15 C10 C11 C12 . . . . 3.0(3) ?
C10 C11 C12 C13 . . . . -2.1(3) ?
C10 C11 C12 C16 . . . . 175.35(18) ?
C11 C12 C13 C14 . . . . -0.4(4) ?
C16 C12 C13 C14 . . . . -178.0(2) ?
C12 C13 C14 C15 . . . . 2.2(4) ?
C13 C14 C15 C10 . . . . -1.4(4) ?
O5 C10 C15 C14 . . . . 176.8(2) ?
C11 C10 C15 C14 . . . . -1.3(3) ?
C13 C12 C16 O6 . . . . 4.0(4) ?
C11 C12 C16 O6 . . . . -173.5(2) ?
C13 C12 C16 O7 . . . . -177.3(2) ?
C11 C12 C16 O7 . . . . 5.2(3) ?
C18 N1 C17 N2 . . . . 0.7(2) ?
Cd1 N1 C17 N2 . . . . -176.69(12) ?
C19 N2 C17 N1 . . . . -0.5(2) ?
C20 N2 C17 N1 . . . . 175.78(17) ?
C17 N1 C18 C19 . . . . -0.6(2) ?
Cd1 N1 C18 C19 . . . . 176.58(14) ?
N1 C18 C19 N2 . . . . 0.3(2) ?
C17 N2 C19 C18 . . . . 0.1(2) ?
C20 N2 C19 C18 . . . . -176.10(18) ?
C17 N2 C20 C23 . . . . 18.6(3) ?
C19 N2 C20 C23 . . . . -165.8(2) ?
C17 N2 C20 C21 . . . . -159.50(19) ?
C19 N2 C20 C21 . . . . 16.1(3) ?
C23 C20 C21 C22 . . . . -0.5(3) ?
N2 C20 C21 C22 . . . . 177.61(18) ?
C20 C21 C22 C25 . . . . -1.3(3) ?
C21 C20 C23 C24 . . . . 1.8(5) ?
N2 C20 C23 C24 . . . . -176.3(3) ?
C20 C23 C24 C25 . . . . -1.3(5) ?
C21 C22 C25 C24 . . . . 1.9(4) ?
C21 C22 C25 N3 . . . . -176.79(19) ?
C23 C24 C25 C22 . . . . -0.5(5) ?
C23 C24 C25 N3 . . . . 178.1(3) ?
C28 N3 C25 C22 . . . . -49.6(4) ?
C26 N3 C25 C22 . . . . 130.2(3) ?
C28 N3 C25 C24 . . . . 131.7(3) ?
C26 N3 C25 C24 . . . . -48.4(4) ?
C28 N3 C26 C27 . . . . -0.7(4) ?
C25 N3 C26 C27 . . . . 179.4(3) ?
N3 C26 C27 N4 . . . . -0.5(5) ?
C28 N4 C27 C26 . . . . 1.5(4) ?
Cd1 N4 C27 C26 4_676 . . . -168.7(3) ?
C27 N4 C28 N3 . . . . -2.0(3) ?
Cd1 N4 C28 N3 4_676 . . . 167.41(17) ?
C26 N3 C28 N4 . . . . 1.8(3) ?
C25 N3 C28 N4 . . . . -178.4(2) ?

_cod_database_fobs_code 2022682
